data_2200623
loop_
_publ_author_name
'Jovanovic, Jovan'
'Sch\"urmann, Markus'
'Preut, Hans'
'Spiteller, Michael'

_publ_section_title
;
 1,3,1',3'-Tetrahydro-[2,2']biindenylidene
;
_journal_issue 12
_journal_name_full 'Acta Crystallographica Section E'
_journal_page_first o1139
_journal_page_last o1140
_journal_paper_doi 10.1107/S1600536801018311
_journal_volume 57
_journal_year 2001
_chemical_formula_sum 'C18 H16'
_chemical_formula_weight 232.31
_chemical_name_systematic
;
 ?
;
_space_group_IT_number 14
_symmetry_cell_setting monoclinic
_symmetry_space_group_name_Hall '-P 2ybc'
_symmetry_space_group_name_H-M 'P 1 21/c 1'
_audit_creation_method SHELXL-97
_cell_angle_alpha 90.00
_cell_angle_beta 93.8964(19)
_cell_angle_gamma 90.00
_cell_formula_units_Z 2
_cell_length_a 7.5489(2)
_cell_length_b 4.8968(2)
_cell_length_c 17.0874(6)
_cell_measurement_reflns_used 5614
_cell_measurement_temperature 291.0(10)
_cell_measurement_theta_max 27.46
_cell_measurement_theta_min 4.78
_cell_volume 630.18(4)
_computing_cell_refinement
;
DENZO and SCALEPACK (Otwinowski & Minor, 1997)
;
_computing_data_collection 'COLLECT (Nonius, 1998)'
_computing_data_reduction
;
DENZO and SCALEPACK (Otwinowski & Minor, 1997)
;
_computing_molecular_graphics 'SHELXTL-Plus (Sheldrick, 1991)'
_computing_publication_material
;
SHELXL97, PARST95 (Nardelli, 1995), PLATON (Spek, 2001)
;
_computing_structure_refinement 'SHELXL97 (Sheldrick, 1997)'
_computing_structure_solution 'SHELXS97 (Sheldrick, 1990)'
_diffrn_ambient_temperature 291.0(10)
_diffrn_detector_area_resol_mean '19 vertical, 18 horizontal'
_diffrn_measured_fraction_theta_full .992
_diffrn_measured_fraction_theta_max .992
_diffrn_measurement_device_type 'Nonius KappaCCD'
_diffrn_measurement_method
;
284 frames via \w-rotation (\D\w=1\%) with three sets at
different \k-angles and two times 100 s per frame
;
_diffrn_radiation_monochromator graphite
_diffrn_radiation_source 'fine-focus sealed tube'
_diffrn_radiation_type MoK\a
_diffrn_radiation_wavelength .71073
_diffrn_reflns_av_R_equivalents .029
_diffrn_reflns_av_sigmaI/netI .0509
_diffrn_reflns_limit_h_max 9
_diffrn_reflns_limit_h_min -9
_diffrn_reflns_limit_k_max 6
_diffrn_reflns_limit_k_min -6
_diffrn_reflns_limit_l_max 22
_diffrn_reflns_limit_l_min -22
_diffrn_reflns_number 5614
_diffrn_reflns_theta_full 27.46
_diffrn_reflns_theta_max 27.46
_diffrn_reflns_theta_min 4.78
_diffrn_standards_decay_% 0
_diffrn_standards_number 0
_exptl_absorpt_coefficient_mu .069
_exptl_absorpt_correction_type none
_exptl_crystal_colour colourless
_exptl_crystal_density_diffrn 1.224
_exptl_crystal_density_method 'not measured'
_exptl_crystal_description needle
_exptl_crystal_F_000 248
_exptl_crystal_size_max .3
_exptl_crystal_size_mid .07
_exptl_crystal_size_min .07
_refine_diff_density_max .135
_refine_diff_density_min -.125
_refine_ls_extinction_method none
_refine_ls_goodness_of_fit_ref .904
_refine_ls_hydrogen_treatment constr
_refine_ls_matrix_type full
_refine_ls_number_parameters 82
_refine_ls_number_reflns 1439
_refine_ls_number_restraints 0
_refine_ls_restrained_S_all .904
_refine_ls_R_factor_all .0687
_refine_ls_R_factor_gt .0380
_refine_ls_shift/su_max .000
_refine_ls_shift/su_mean .000
_refine_ls_structure_factor_coef Fsqd
_refine_ls_weighting_details 'calc w=1/[\s^2^(Fo^2^)+(0.0609P)^2^] where P=(Fo^2^+2Fc^2^)/3'
_refine_ls_weighting_scheme calc
_refine_ls_wR_factor_ref .1009
_reflns_number_gt 896
_reflns_number_total 1439
_reflns_threshold_expression I>2\s(I)
_cod_data_source_file cf6120.cif
_cod_data_source_block I
_cod_original_sg_symbol_H-M 'P 21/c'
_cod_database_code 2200623
_cod_database_fobs_code 2200623

loop_
_symmetry_equiv_pos_as_xyz
'x, y, z'
'-x, y+1/2, -z+1/2'
'-x, -y, -z'
'x, -y-1/2, z-1/2'

loop_
_atom_site_label
_atom_site_fract_x
_atom_site_fract_y
_atom_site_fract_z
_atom_site_U_iso_or_equiv
_atom_site_adp_type
_atom_site_calc_flag
_atom_site_refinement_flags
_atom_site_occupancy
_atom_site_disorder_assembly
_atom_site_disorder_group
_atom_site_type_symbol
C1 -.04106(14) .2312(2) .41503(6) .0462(3) Uani d . 1 . . C
H1A -.1155 .0974 .4388 .055 Uiso calc R 1 . . H
H1B -.1125 .3322 .3756 .055 Uiso calc R 1 . . H
C2 .04381(13) .4218(2) .47638(6) .0400(3) Uani d . 1 . . C
C3 .24464(13) .4048(2) .47513(6) .0444(3) Uani d . 1 . . C
H3A .2943 .5792 .4610 .053 Uiso calc R 1 . . H
H3B .2981 .3494 .5259 .053 Uiso calc R 1 . . H
C4 .27381(14) .1926(2) .41388(6) .0420(3) Uani d . 1 . . C
C5 .43312(16) .0915(2) .38983(7) .0533(3) Uani d . 1 . . C
H5 .5406 .1561 .4125 .064 Uiso calc R 1 . . H
C6 .43056(17) -.1065(3) .33175(7) .0578(4) Uani d . 1 . . C
H6 .5368 -.1752 .3154 .069 Uiso calc R 1 . . H
C7 .27106(17) -.2021(3) .29802(7) .0581(4) Uani d . 1 . . C
H7 .2706 -.3350 .2591 .070 Uiso calc R 1 . . H
C8 .11215(16) -.1020(2) .32161(6) .0513(3) Uani d . 1 . . C
H8 .0050 -.1666 .2987 .062 Uiso calc R 1 . . H
C9 .11386(14) .0955(2) .37976(6) .0417(3) Uani d . 1 . . C

loop_
_atom_site_aniso_label
_atom_site_aniso_U_11
_atom_site_aniso_U_22
_atom_site_aniso_U_33
_atom_site_aniso_U_12
_atom_site_aniso_U_13
_atom_site_aniso_U_23
C1 .0433(6) .0463(7) .0485(6) .0002(5) -.0003(5) -.0018(5)
C2 .0417(6) .0376(6) .0407(6) -.0013(4) .0024(4) .0027(5)
C3 .0416(7) .0429(7) .0486(6) -.0022(5) .0019(5) -.0006(5)
C4 .0428(7) .0383(6) .0455(6) .0001(5) .0069(5) .0033(5)
C5 .0462(7) .0513(7) .0636(7) -.0026(5) .0121(6) .0008(6)
C6 .0595(8) .0546(8) .0618(8) .0079(6) .0237(7) .0007(6)
C7 .0743(10) .0530(8) .0479(7) .0067(6) .0108(7) -.0054(6)
C8 .0576(8) .0497(8) .0460(6) .0013(5) -.0015(6) -.0036(6)
C9 .0454(6) .0394(6) .0405(6) .0018(5) .0034(5) .0025(5)

loop_
_atom_type_symbol
_atom_type_description
_atom_type_scat_dispersion_real
_atom_type_scat_dispersion_imag
_atom_type_scat_source
C C .0033 .0016 'International Tables Vol C Tables 4.2.6.8 and 6.1.1.4'
H H .0000 .0000 'International Tables Vol C Tables 4.2.6.8 and 6.1.1.4'

loop_
_geom_angle_atom_site_label_1
_geom_angle_atom_site_label_2
_geom_angle_atom_site_label_3
_geom_angle_site_symmetry_1
_geom_angle
C9 C1 C2 . 104.22(9)
C9 C1 H1A . 110.9
C2 C1 H1A . 110.9
C9 C1 H1B . 110.9
C2 C1 H1B . 110.9
H1A C1 H1B . 108.9
C2 C2 C1 3_566 125.06(12)
C2 C2 C3 3_566 125.53(12)
C1 C2 C3 . 109.41(9)
C4 C3 C2 . 103.97(8)
C4 C3 H3A . 111.0
C2 C3 H3A . 111.0
C4 C3 H3B . 111.0
C2 C3 H3B . 111.0
H3A C3 H3B . 109.0
C5 C4 C9 . 119.99(11)
C5 C4 C3 . 128.61(10)
C9 C4 C3 . 111.41(9)
C6 C5 C4 . 119.39(11)
C6 C5 H5 . 120.3
C4 C5 H5 . 120.3
C7 C6 C5 . 120.34(11)
C7 C6 H6 . 119.8
C5 C6 H6 . 119.8
C6 C7 C8 . 120.53(12)
C6 C7 H7 . 119.7
C8 C7 H7 . 119.7
C7 C8 C9 . 119.40(11)
C7 C8 H8 . 120.3
C9 C8 H8 . 120.3
C8 C9 C4 . 120.35(10)
C8 C9 C1 . 128.69(10)
C4 C9 C1 . 110.96(10)

loop_
_geom_bond_atom_site_label_1
_geom_bond_atom_site_label_2
_geom_bond_site_symmetry_2
_geom_bond_distance
_geom_bond_publ_flag
C1 C9 . 1.5060(15) ?
C1 C2 . 1.5129(16) ?
C1 H1A . .970 ?
C1 H1B . .970 ?
C2 C2 3_566 1.322(2) ?
C2 C3 . 1.5199(14) ?
C3 C4 . 1.5016(15) ?
C3 H3A . .970 ?
C3 H3B . .970 ?
C4 C5 . 1.3883(15) ?
C4 C9 . 1.3886(15) ?
C5 C6 . 1.3867(16) ?
C5 H5 . .930 ?
C6 C7 . 1.3808(17) ?
C6 H6 . .930 ?
C7 C8 . 1.3810(15) ?
C7 H7 . .930 ?
C8 C9 . 1.3862(16) ?
C8 H8 . .930 ?

loop_
_geom_torsion_atom_site_label_1
_geom_torsion_atom_site_label_2
_geom_torsion_atom_site_label_3
_geom_torsion_atom_site_label_4
_geom_torsion_site_symmetry_1
_geom_torsion_site_symmetry_4
_geom_torsion
C9 C1 C2 C2 . 3_566 -178.14(14)
C9 C1 C2 C3 . . 1.83(11)
C2 C2 C3 C4 3_566 . 177.91(14)
C1 C2 C3 C4 . . -2.07(11)
C2 C3 C4 C5 . . -178.46(11)
C2 C3 C4 C9 . . 1.54(12)
C9 C4 C5 C6 . . -.08(17)
C3 C4 C5 C6 . . 179.92(11)
C4 C5 C6 C7 . . .10(18)
C5 C6 C7 C8 . . .02(19)
C6 C7 C8 C9 . . -.15(19)
C7 C8 C9 C4 . . .17(18)
C7 C8 C9 C1 . . -179.38(11)
C5 C4 C9 C8 . . -.06(17)
C3 C4 C9 C8 . . 179.94(10)
C5 C4 C9 C1 . . 179.57(9)
C3 C4 C9 C1 . . -.44(13)
C2 C1 C9 C8 . . 178.71(11)
C2 C1 C9 C4 . . -.88(12)
